data_7126986
loop_
_publ_author_name
'Zhang, Jiayong'
'Hao, Jiahang'
'Huang, Zhiqiang'
'Han, Jie'
'He, Zhengjie'

_publ_section_title
;
 P<sup>III</sup>-Mediated intramolecular cyclopropanation and metal-free
 synthesis of cyclopropane-fused heterocycles.
;
_journal_issue 70
_journal_name_full 'Chemical communications (Cambridge, England)'
_journal_page_first 10251
_journal_page_last 10254
_journal_paper_doi 10.1039/d0cc04086j
_journal_volume 56
_journal_year 2020
_chemical_formula_sum 'C23 H21 N O9'
_chemical_formula_weight 455.41
_space_group_crystal_system triclinic
_space_group_IT_number 2
_space_group_name_Hall '-P 1'
_space_group_name_H-M_alt 'P -1'
_atom_sites_solution_hydrogens geom
_audit_creation_method SHELXL-2018/3
_audit_update_record
;
2019-08-16 deposited with the CCDC.	2020-07-22 downloaded from the CCDC.
;
_cell_angle_alpha 97.84(3)
_cell_angle_beta 105.01(3)
_cell_angle_gamma 103.90(3)
_cell_formula_units_Z 2
_cell_length_a 9.4995(19)
_cell_length_b 9.5604(19)
_cell_length_c 12.684(3)
_cell_measurement_reflns_used 3099
_cell_measurement_temperature 113(2)
_cell_measurement_theta_max 27.8824
_cell_measurement_theta_min 1.7008
_cell_volume 1055.5(5)
_computing_cell_refinement crystalclear
_computing_data_collection crystalclear
_computing_data_reduction crystalclear
_computing_molecular_graphics 'Bruker SHELXTL'
_computing_publication_material 'Bruker SHELXTL'
_computing_structure_refinement 'SHELXL-97 (Sheldrick, 1997)'
_computing_structure_solution 'SHELXS-97 (Sheldrick, 1990)'
_diffrn_ambient_temperature 113(2)
_diffrn_measured_fraction_theta_full 0.997
_diffrn_measured_fraction_theta_max 0.993
_diffrn_measurement_device_type 'rigaku saturn'
_diffrn_measurement_method '\w scans'
_diffrn_radiation_type MoK\a
_diffrn_radiation_wavelength 0.71073
_diffrn_reflns_av_R_equivalents 0.0422
_diffrn_reflns_av_unetI/netI 0.0592
_diffrn_reflns_Laue_measured_fraction_full 0.997
_diffrn_reflns_Laue_measured_fraction_max 0.993
_diffrn_reflns_limit_h_max 12
_diffrn_reflns_limit_h_min -12
_diffrn_reflns_limit_k_max 12
_diffrn_reflns_limit_k_min -12
_diffrn_reflns_limit_l_max 16
_diffrn_reflns_limit_l_min -16
_diffrn_reflns_number 12755
_diffrn_reflns_point_group_measured_fraction_full 0.997
_diffrn_reflns_point_group_measured_fraction_max 0.993
_diffrn_reflns_theta_full 25.242
_diffrn_reflns_theta_max 27.882
_diffrn_reflns_theta_min 1.701
_diffrn_standards_decay_% 0
_diffrn_standards_interval_count 0
_diffrn_standards_interval_time 0
_diffrn_standards_number 0
_exptl_absorpt_coefficient_mu 0.112
_exptl_absorpt_correction_T_max 1
_exptl_absorpt_correction_T_min 0.7642
_exptl_absorpt_correction_type multi-scan
_exptl_absorpt_process_details crystalclear
_exptl_crystal_colour colorless
_exptl_crystal_density_diffrn 1.433
_exptl_crystal_description prism
_exptl_crystal_F_000 476
_exptl_crystal_size_max 0.200
_exptl_crystal_size_mid 0.180
_exptl_crystal_size_min 0.120
_refine_diff_density_max 0.383
_refine_diff_density_min -0.390
_refine_diff_density_rms 0.055
_refine_ls_extinction_method none
_refine_ls_goodness_of_fit_ref 0.990
_refine_ls_hydrogen_treatment constr
_refine_ls_matrix_type full
_refine_ls_number_parameters 300
_refine_ls_number_reflns 5013
_refine_ls_number_restraints 0
_refine_ls_restrained_S_all 0.990
_refine_ls_R_factor_all 0.0705
_refine_ls_R_factor_gt 0.0498
_refine_ls_shift/su_max 0.002
_refine_ls_shift/su_mean 0.000
_refine_ls_structure_factor_coef Fsqd
_refine_ls_weighting_details 'w=1/[\s^2^(Fo^2^)+(0.0816P)^2^] where P=(Fo^2^+2Fc^2^)/3'
_refine_ls_weighting_scheme calc
_refine_ls_wR_factor_gt 0.1302
_refine_ls_wR_factor_ref 0.1436
_reflns_Friedel_coverage 0.000
_reflns_number_gt 3276
_reflns_number_total 5013
_reflns_threshold_expression 'I > 2\s(I)'
_cod_data_source_file d0cc04086j2.cif
_cod_data_source_block shelxl
_cod_depositor_comments
;
The following automatic conversions were performed:

data item '_exptl_absorpt_correction_type' value 'MULTI-SCAN' was
changed to 'multi-scan' in accordance with the
/home/data/users/saulius/crontab/automatic-downloads/rss-feeds/RSC/lib/dictionaries/cif_core.dic
dictionary named 'cif_core.dic' version 2.4.2 last updated on
2011-04-26.

Automatic conversion script
Id: cif_fix_values 7556 2019-12-06 15:28:31Z antanas 

 Adding full bibliography for 7126985--7126988.cif.
;
_cod_original_cell_volume 1055.6(4)
_cod_database_code 7126986
_shelx_shelxl_version_number 2018/3
_shelx_space_group_comment
;
The symmetry employed for this shelxl refinement is uniquely defined
by the following loop, which should always be used as a source of
symmetry information in preference to the above space-group names.
They are only intended as comments.
;
_shelx_estimated_absorpt_t_min 0.978
_shelx_estimated_absorpt_t_max 0.987

loop_
_space_group_symop_operation_xyz
'x, y, z'
'-x, -y, -z'

loop_
_atom_site_label
_atom_site_type_symbol
_atom_site_fract_x
_atom_site_fract_y
_atom_site_fract_z
_atom_site_U_iso_or_equiv
_atom_site_adp_type
_atom_site_occupancy
_atom_site_site_symmetry_order
_atom_site_calc_flag
_atom_site_refinement_flags_posn
_atom_site_refinement_flags_adp
_atom_site_refinement_flags_occupancy
_atom_site_disorder_assembly
_atom_site_disorder_group
O1 O 1.03273(12) 1.13281(13) 0.89441(10) 0.0289(3) Uani 1 1 d . . . . .
O2 O 0.97236(13) 1.24434(14) 0.74491(10) 0.0349(3) Uani 1 1 d . . . . .
O3 O 0.45496(13) 0.93118(13) 0.60508(9) 0.0281(3) Uani 1 1 d . . . . .
O4 O 0.64726(13) 0.66641(14) 0.91396(10) 0.0297(3) Uani 1 1 d . . . . .
O5 O 0.46887(14) 0.75985(14) 0.95558(9) 0.0306(3) Uani 1 1 d . . . . .
O6 O 0.35433(16) 0.41394(14) 0.58405(11) 0.0395(4) Uani 1 1 d . . . . .
O7 O 0.34923(14) 0.45934(14) 0.76215(10) 0.0329(3) Uani 1 1 d . . . . .
O8 O -0.16306(14) 0.38146(14) 0.55217(10) 0.0342(3) Uani 1 1 d . . . . .
O9 O -0.30314(14) 0.42611(16) 0.65510(12) 0.0435(4) Uani 1 1 d . . . . .
N1 N -0.18181(16) 0.45169(16) 0.63346(12) 0.0276(3) Uani 1 1 d . . . . .
C1 C 1.0772(2) 1.2626(3) 0.85263(18) 0.0527(6) Uani 1 1 d . . . . .
H1A H 1.075943 1.350057 0.903697 0.063 Uiso 1 1 calc R U . . .
H1B H 1.181663 1.277278 0.847162 0.063 Uiso 1 1 calc R U . . .
C2 C 0.88156(17) 1.06741(19) 0.83169(13) 0.0226(4) Uani 1 1 d . . . . .
C3 C 0.77725(17) 0.95399(18) 0.84981(13) 0.0205(3) Uani 1 1 d . . . . .
H3 H 0.803110 0.910030 0.912181 0.025 Uiso 1 1 calc R U . . .
C4 C 0.63003(17) 0.90513(18) 0.77224(13) 0.0200(3) Uani 1 1 d . . . . .
C5 C 0.59784(18) 0.97539(19) 0.68319(13) 0.0233(4) Uani 1 1 d . . . . .
C6 C 0.70512(19) 1.09000(19) 0.66540(14) 0.0274(4) Uani 1 1 d . . . . .
H6 H 0.681207 1.135211 0.603485 0.033 Uiso 1 1 calc R U . . .
C7 C 0.84678(18) 1.13387(19) 0.74196(14) 0.0258(4) Uani 1 1 d . . . . .
C8 C 0.33371(18) 0.88905(19) 0.65160(14) 0.0255(4) Uani 1 1 d . . . . .
H8A H 0.236004 0.856235 0.590623 0.031 Uiso 1 1 calc R U . . .
H8B H 0.332375 0.976306 0.702859 0.031 Uiso 1 1 calc R U . . .
C9 C 0.50673(17) 0.77701(17) 0.78096(13) 0.0195(3) Uani 1 1 d . . . . .
C10 C 0.54767(18) 0.72489(18) 0.88913(13) 0.0214(3) Uani 1 1 d . . . . .
C11 C 0.4963(2) 0.7114(2) 1.06175(15) 0.0384(5) Uani 1 1 d . . . . .
H11A H 0.581211 0.786658 1.119904 0.046 Uiso 1 1 calc R U . . .
H11B H 0.523851 0.617871 1.053410 0.046 Uiso 1 1 calc R U . . .
C12 C 0.3546(3) 0.6899(3) 1.09424(19) 0.0496(6) Uani 1 1 d . . . . .
H12A H 0.327346 0.782605 1.100910 0.074 Uiso 1 1 calc R U . . .
H12B H 0.370825 0.659537 1.166117 0.074 Uiso 1 1 calc R U . . .
H12C H 0.272006 0.613425 1.037133 0.074 Uiso 1 1 calc R U . . .
C13 C 0.34576(17) 0.76644(17) 0.71507(13) 0.0200(3) Uani 1 1 d . . . . .
C14 C 0.42326(17) 0.65824(17) 0.67305(13) 0.0202(3) Uani 1 1 d . . . . .
H14 H 0.457201 0.675761 0.606420 0.024 Uiso 1 1 calc R U . . .
C15 C 0.37195(18) 0.50145(19) 0.68105(14) 0.0244(4) Uani 1 1 d . . . . .
C16 C 0.3118(3) 0.2552(2) 0.5778(2) 0.0553(6) Uani 1 1 d . . . . .
H16A H 0.383939 0.212398 0.550067 0.066 Uiso 1 1 calc R U . . .
H16B H 0.317984 0.235783 0.653281 0.066 Uiso 1 1 calc R U . . .
C17 C 0.1600(3) 0.1865(3) 0.5044(3) 0.0960(12) Uani 1 1 d . . . . .
H17A H 0.087364 0.218720 0.537190 0.144 Uiso 1 1 calc R U . . .
H17B H 0.138031 0.079165 0.493719 0.144 Uiso 1 1 calc R U . . .
H17C H 0.151027 0.214891 0.432042 0.144 Uiso 1 1 calc R U . . .
C18 C 0.20533(18) 0.71951(18) 0.75007(13) 0.0220(4) Uani 1 1 d . . . . .
C19 C 0.18593(19) 0.8056(2) 0.84051(14) 0.0276(4) Uani 1 1 d . . . . .
H19 H 0.266930 0.888545 0.885504 0.033 Uiso 1 1 calc R U . . .
C20 C 0.0494(2) 0.7708(2) 0.86503(15) 0.0324(4) Uani 1 1 d . . . . .
H20 H 0.038979 0.828643 0.928136 0.039 Uiso 1 1 calc R U . . .
C21 C -0.0719(2) 0.6534(2) 0.79917(15) 0.0309(4) Uani 1 1 d . . . . .
H21 H -0.165556 0.629331 0.815885 0.037 Uiso 1 1 calc R U . . .
C22 C -0.05211(18) 0.57240(18) 0.70832(13) 0.0234(4) Uani 1 1 d . . . . .
C23 C 0.08357(18) 0.60233(18) 0.68230(13) 0.0223(4) Uani 1 1 d . . . . .
H23 H 0.093179 0.543749 0.619213 0.027 Uiso 1 1 calc R U . . .

loop_
_atom_site_aniso_label
_atom_site_aniso_U_11
_atom_site_aniso_U_22
_atom_site_aniso_U_33
_atom_site_aniso_U_23
_atom_site_aniso_U_13
_atom_site_aniso_U_12
O1 0.0176(6) 0.0335(7) 0.0284(6) 0.0112(5) 0.0009(5) -0.0017(5)
O2 0.0230(6) 0.0395(8) 0.0327(7) 0.0176(6) 0.0014(5) -0.0063(5)
O3 0.0225(6) 0.0324(7) 0.0216(6) 0.0130(5) -0.0009(5) -0.0023(5)
O4 0.0271(6) 0.0378(7) 0.0306(7) 0.0178(6) 0.0095(5) 0.0144(6)
O5 0.0352(7) 0.0455(8) 0.0217(6) 0.0155(6) 0.0132(5) 0.0211(6)
O6 0.0597(9) 0.0210(7) 0.0303(7) 0.0019(5) 0.0065(6) 0.0076(6)
O7 0.0351(7) 0.0295(7) 0.0357(7) 0.0162(6) 0.0124(6) 0.0048(6)
O8 0.0336(7) 0.0362(8) 0.0244(7) 0.0031(6) 0.0058(5) 0.0000(6)
O9 0.0228(7) 0.0490(9) 0.0551(9) 0.0099(7) 0.0170(6) -0.0010(6)
N1 0.0224(7) 0.0317(8) 0.0268(8) 0.0117(7) 0.0061(6) 0.0030(6)
C1 0.0305(11) 0.0610(14) 0.0465(13) 0.0334(11) -0.0078(9) -0.0146(10)
C2 0.0169(8) 0.0262(9) 0.0207(8) 0.0046(7) 0.0020(6) 0.0033(7)
C3 0.0191(8) 0.0239(8) 0.0178(8) 0.0061(6) 0.0044(6) 0.0055(6)
C4 0.0195(8) 0.0214(8) 0.0185(8) 0.0062(6) 0.0056(6) 0.0041(6)
C5 0.0197(8) 0.0260(9) 0.0189(8) 0.0066(7) 0.0011(6) 0.0010(7)
C6 0.0276(9) 0.0279(9) 0.0215(8) 0.0119(7) 0.0025(7) 0.0000(7)
C7 0.0219(8) 0.0269(9) 0.0242(8) 0.0091(7) 0.0060(7) -0.0020(7)
C8 0.0229(8) 0.0251(9) 0.0249(9) 0.0089(7) 0.0024(7) 0.0034(7)
C9 0.0184(7) 0.0203(8) 0.0180(7) 0.0058(6) 0.0040(6) 0.0026(6)
C10 0.0201(8) 0.0223(8) 0.0203(8) 0.0067(7) 0.0059(6) 0.0023(7)
C11 0.0477(12) 0.0550(13) 0.0226(9) 0.0198(9) 0.0149(8) 0.0223(10)
C12 0.0614(15) 0.0664(16) 0.0466(13) 0.0338(12) 0.0340(12) 0.0337(13)
C13 0.0177(8) 0.0204(8) 0.0195(8) 0.0055(6) 0.0036(6) 0.0026(6)
C14 0.0200(8) 0.0206(8) 0.0189(8) 0.0056(6) 0.0055(6) 0.0039(6)
C15 0.0196(8) 0.0247(9) 0.0290(9) 0.0073(7) 0.0055(7) 0.0074(7)
C16 0.0840(18) 0.0199(10) 0.0485(13) 0.0027(9) 0.0048(12) 0.0095(11)
C17 0.0577(18) 0.0362(14) 0.162(3) 0.0225(18) -0.0066(19) -0.0024(12)
C18 0.0198(8) 0.0239(8) 0.0224(8) 0.0080(7) 0.0046(6) 0.0063(7)
C19 0.0239(9) 0.0289(9) 0.0265(9) 0.0016(7) 0.0027(7) 0.0087(7)
C20 0.0289(9) 0.0415(11) 0.0273(9) -0.0003(8) 0.0085(7) 0.0154(8)
C21 0.0252(9) 0.0414(11) 0.0300(9) 0.0094(8) 0.0112(7) 0.0127(8)
C22 0.0203(8) 0.0263(9) 0.0220(8) 0.0086(7) 0.0047(6) 0.0039(7)
C23 0.0231(8) 0.0249(9) 0.0196(8) 0.0060(7) 0.0068(6) 0.0067(7)

loop_
_atom_type_symbol
_atom_type_description
_atom_type_scat_dispersion_real
_atom_type_scat_dispersion_imag
_atom_type_scat_source
C C 0.0033 0.0016 'International Tables Vol C Tables 4.2.6.8 and 6.1.1.4'
H H 0.0000 0.0000 'International Tables Vol C Tables 4.2.6.8 and 6.1.1.4'
N N 0.0061 0.0033 'International Tables Vol C Tables 4.2.6.8 and 6.1.1.4'
O O 0.0106 0.0060 'International Tables Vol C Tables 4.2.6.8 and 6.1.1.4'

loop_
_geom_angle_atom_site_label_1
_geom_angle_atom_site_label_2
_geom_angle_atom_site_label_3
_geom_angle
_geom_angle_site_symmetry_1
_geom_angle_site_symmetry_3
_geom_angle_publ_flag
C2 O1 C1 104.31(13) . . ?
C7 O2 C1 104.47(13) . . ?
C5 O3 C8 113.68(12) . . ?
C10 O5 C11 116.91(13) . . ?
C15 O6 C16 117.39(15) . . ?
O8 N1 O9 123.31(16) . . ?
O8 N1 C22 118.08(14) . . ?
O9 N1 C22 118.61(15) . . ?
O2 C1 O1 108.07(15) . . ?
O2 C1 H1A 110.1 . . ?
O1 C1 H1A 110.1 . . ?
O2 C1 H1B 110.1 . . ?
O1 C1 H1B 110.1 . . ?
H1A C1 H1B 108.4 . . ?
C3 C2 C7 122.50(15) . . ?
C3 C2 O1 128.25(15) . . ?
C7 C2 O1 109.25(14) . . ?
C2 C3 C4 117.41(15) . . ?
C2 C3 H3 121.3 . . ?
C4 C3 H3 121.3 . . ?
C5 C4 C3 118.78(14) . . ?
C5 C4 C9 118.92(14) . . ?
C3 C4 C9 122.29(14) . . ?
O3 C5 C6 115.99(14) . . ?
O3 C5 C4 120.77(14) . . ?
C6 C5 C4 123.23(15) . . ?
C7 C6 C5 116.33(15) . . ?
C7 C6 H6 121.8 . . ?
C5 C6 H6 121.8 . . ?
C6 C7 O2 128.27(15) . . ?
C6 C7 C2 121.74(15) . . ?
O2 C7 C2 109.99(14) . . ?
O3 C8 C13 113.49(13) . . ?
O3 C8 H8A 108.9 . . ?
C13 C8 H8A 108.9 . . ?
O3 C8 H8B 108.9 . . ?
C13 C8 H8B 108.9 . . ?
H8A C8 H8B 107.7 . . ?
C10 C9 C13 123.89(13) . . ?
C10 C9 C4 113.74(13) . . ?
C13 C9 C4 115.75(14) . . ?
C10 C9 C14 117.36(13) . . ?
C13 C9 C14 59.78(11) . . ?
C4 C9 C14 115.65(13) . . ?
O4 C10 O5 124.38(14) . . ?
O4 C10 C9 123.35(14) . . ?
O5 C10 C9 112.13(13) . . ?
O5 C11 C12 107.90(16) . . ?
O5 C11 H11A 110.1 . . ?
C12 C11 H11A 110.1 . . ?
O5 C11 H11B 110.1 . . ?
C12 C11 H11B 110.1 . . ?
H11A C11 H11B 108.4 . . ?
C11 C12 H12A 109.5 . . ?
C11 C12 H12B 109.5 . . ?
H12A C12 H12B 109.5 . . ?
C11 C12 H12C 109.5 . . ?
H12A C12 H12C 109.5 . . ?
H12B C12 H12C 109.5 . . ?
C18 C13 C9 126.79(13) . . ?
C18 C13 C8 109.27(13) . . ?
C9 C13 C8 114.03(13) . . ?
C18 C13 C14 123.07(14) . . ?
C9 C13 C14 61.02(10) . . ?
C8 C13 C14 115.46(14) . . ?
C15 C14 C13 119.10(14) . . ?
C15 C14 C9 119.13(13) . . ?
C13 C14 C9 59.20(10) . . ?
C15 C14 H14 115.9 . . ?
C13 C14 H14 115.9 . . ?
C9 C14 H14 115.9 . . ?
O7 C15 O6 125.11(16) . . ?
O7 C15 C14 125.46(16) . . ?
O6 C15 C14 109.44(14) . . ?
C17 C16 O6 110.6(2) . . ?
C17 C16 H16A 109.5 . . ?
O6 C16 H16A 109.5 . . ?
C17 C16 H16B 109.5 . . ?
O6 C16 H16B 109.5 . . ?
H16A C16 H16B 108.1 . . ?
C16 C17 H17A 109.5 . . ?
C16 C17 H17B 109.5 . . ?
H17A C17 H17B 109.5 . . ?
C16 C17 H17C 109.5 . . ?
H17A C17 H17C 109.5 . . ?
H17B C17 H17C 109.5 . . ?
C23 C18 C19 119.00(15) . . ?
C23 C18 C13 119.64(15) . . ?
C19 C18 C13 120.62(15) . . ?
C20 C19 C18 120.46(17) . . ?
C20 C19 H19 119.8 . . ?
C18 C19 H19 119.8 . . ?
C21 C20 C19 121.05(17) . . ?
C21 C20 H20 119.5 . . ?
C19 C20 H20 119.5 . . ?
C22 C21 C20 117.64(16) . . ?
C22 C21 H21 121.2 . . ?
C20 C21 H21 121.2 . . ?
C21 C22 C23 122.91(16) . . ?
C21 C22 N1 118.76(15) . . ?
C23 C22 N1 118.29(15) . . ?
C22 C23 C18 118.87(16) . . ?
C22 C23 H23 120.6 . . ?
C18 C23 H23 120.6 . . ?

loop_
_geom_bond_atom_site_label_1
_geom_bond_atom_site_label_2
_geom_bond_distance
_geom_bond_site_symmetry_2
_geom_bond_publ_flag
O1 C2 1.3882(19) . ?
O1 C1 1.429(2) . ?
O2 C7 1.379(2) . ?
O2 C1 1.427(2) . ?
O3 C5 1.3842(19) . ?
O3 C8 1.425(2) . ?
O4 C10 1.2061(19) . ?
O5 C10 1.3239(19) . ?
O5 C11 1.464(2) . ?
O6 C15 1.337(2) . ?
O6 C16 1.459(2) . ?
O7 C15 1.205(2) . ?
O8 N1 1.2286(19) . ?
O9 N1 1.2289(17) . ?
N1 C22 1.471(2) . ?
C1 H1A 0.9900 . ?
C1 H1B 0.9900 . ?
C2 C3 1.371(2) . ?
C2 C7 1.383(2) . ?
C3 C4 1.411(2) . ?
C3 H3 0.9500 . ?
C4 C5 1.396(2) . ?
C4 C9 1.516(2) . ?
C5 C6 1.393(2) . ?
C6 C7 1.368(2) . ?
C6 H6 0.9500 . ?
C8 C13 1.520(2) . ?
C8 H8A 0.9900 . ?
C8 H8B 0.9900 . ?
C9 C10 1.512(2) . ?
C9 C13 1.512(2) . ?
C9 C14 1.540(2) . ?
C11 C12 1.484(3) . ?
C11 H11A 0.9900 . ?
C11 H11B 0.9900 . ?
C12 H12A 0.9800 . ?
C12 H12B 0.9800 . ?
C12 H12C 0.9800 . ?
C13 C18 1.501(2) . ?
C13 C14 1.521(2) . ?
C14 C15 1.487(2) . ?
C14 H14 1.0000 . ?
C16 C17 1.436(4) . ?
C16 H16A 0.9900 . ?
C16 H16B 0.9900 . ?
C17 H17A 0.9800 . ?
C17 H17B 0.9800 . ?
C17 H17C 0.9800 . ?
C18 C23 1.390(2) . ?
C18 C19 1.397(2) . ?
C19 C20 1.386(2) . ?
C19 H19 0.9500 . ?
C20 C21 1.382(3) . ?
C20 H20 0.9500 . ?
C21 C22 1.379(2) . ?
C21 H21 0.9500 . ?
C22 C23 1.386(2) . ?
C23 H23 0.9500 . ?

loop_
_geom_torsion_atom_site_label_1
_geom_torsion_atom_site_label_2
_geom_torsion_atom_site_label_3
_geom_torsion_atom_site_label_4
_geom_torsion
_geom_torsion_site_symmetry_1
_geom_torsion_site_symmetry_2
_geom_torsion_site_symmetry_3
_geom_torsion_site_symmetry_4
_geom_torsion_publ_flag
C7 O2 C1 O1 19.0(2) . . . . ?
C2 O1 C1 O2 -19.5(2) . . . . ?
C1 O1 C2 C3 -168.11(19) . . . . ?
C1 O1 C2 C7 12.5(2) . . . . ?
C7 C2 C3 C4 0.3(3) . . . . ?
O1 C2 C3 C4 -178.95(15) . . . . ?
C2 C3 C4 C5 -1.0(2) . . . . ?
C2 C3 C4 C9 177.71(14) . . . . ?
C8 O3 C5 C6 -143.93(16) . . . . ?
C8 O3 C5 C4 37.4(2) . . . . ?
C3 C4 C5 O3 -179.98(14) . . . . ?
C9 C4 C5 O3 1.3(2) . . . . ?
C3 C4 C5 C6 1.4(3) . . . . ?
C9 C4 C5 C6 -177.33(16) . . . . ?
O3 C5 C6 C7 -179.72(15) . . . . ?
C4 C5 C6 C7 -1.1(3) . . . . ?
C5 C6 C7 O2 -179.35(16) . . . . ?
C5 C6 C7 C2 0.3(3) . . . . ?
C1 O2 C7 C6 168.5(2) . . . . ?
C1 O2 C7 C2 -11.2(2) . . . . ?
C3 C2 C7 C6 0.0(3) . . . . ?
O1 C2 C7 C6 179.40(16) . . . . ?
C3 C2 C7 O2 179.74(16) . . . . ?
O1 C2 C7 O2 -0.9(2) . . . . ?
C5 O3 C8 C13 -56.92(19) . . . . ?
C5 C4 C9 C10 -171.61(14) . . . . ?
C3 C4 C9 C10 9.7(2) . . . . ?
C5 C4 C9 C13 -18.9(2) . . . . ?
C3 C4 C9 C13 162.34(14) . . . . ?
C5 C4 C9 C14 48.2(2) . . . . ?
C3 C4 C9 C14 -130.51(16) . . . . ?
C11 O5 C10 O4 -5.8(3) . . . . ?
C11 O5 C10 C9 178.46(14) . . . . ?
C13 C9 C10 O4 142.72(17) . . . . ?
C4 C9 C10 O4 -67.2(2) . . . . ?
C14 C9 C10 O4 72.3(2) . . . . ?
C13 C9 C10 O5 -41.5(2) . . . . ?
C4 C9 C10 O5 108.60(16) . . . . ?
C14 C9 C10 O5 -111.93(16) . . . . ?
C10 O5 C11 C12 -151.35(17) . . . . ?
C10 C9 C13 C18 6.9(2) . . . . ?
C4 C9 C13 C18 -142.63(16) . . . . ?
C14 C9 C13 C18 111.39(18) . . . . ?
C10 C9 C13 C8 148.63(15) . . . . ?
C4 C9 C13 C8 -0.9(2) . . . . ?
C14 C9 C13 C8 -106.93(15) . . . . ?
C10 C9 C13 C14 -104.45(17) . . . . ?
C4 C9 C13 C14 105.98(15) . . . . ?
O3 C8 C13 C18 -174.08(13) . . . . ?
O3 C8 C13 C9 37.65(19) . . . . ?
O3 C8 C13 C14 -30.31(19) . . . . ?
C18 C13 C14 C15 -8.7(2) . . . . ?
C9 C13 C14 C15 108.47(16) . . . . ?
C8 C13 C14 C15 -146.94(15) . . . . ?
C18 C13 C14 C9 -117.14(16) . . . . ?
C8 C13 C14 C9 104.59(15) . . . . ?
C10 C9 C14 C15 6.7(2) . . . . ?
C13 C9 C14 C15 -108.42(16) . . . . ?
C4 C9 C14 C15 145.45(15) . . . . ?
C10 C9 C14 C13 115.16(15) . . . . ?
C4 C9 C14 C13 -106.14(16) . . . . ?
C16 O6 C15 O7 -3.3(3) . . . . ?
C16 O6 C15 C14 176.87(16) . . . . ?
C13 C14 C15 O7 -46.4(2) . . . . ?
C9 C14 C15 O7 22.5(2) . . . . ?
C13 C14 C15 O6 133.44(15) . . . . ?
C9 C14 C15 O6 -157.71(14) . . . . ?
C15 O6 C16 C17 111.8(3) . . . . ?
C9 C13 C18 C23 -123.51(18) . . . . ?
C8 C13 C18 C23 93.35(18) . . . . ?
C14 C13 C18 C23 -47.1(2) . . . . ?
C9 C13 C18 C19 66.4(2) . . . . ?
C8 C13 C18 C19 -76.72(18) . . . . ?
C14 C13 C18 C19 142.83(16) . . . . ?
C23 C18 C19 C20 2.7(2) . . . . ?
C13 C18 C19 C20 172.85(16) . . . . ?
C18 C19 C20 C21 -1.9(3) . . . . ?
C19 C20 C21 C22 -0.1(3) . . . . ?
C20 C21 C22 C23 1.2(3) . . . . ?
C20 C21 C22 N1 -176.83(16) . . . . ?
O8 N1 C22 C21 179.23(15) . . . . ?
O9 N1 C22 C21 -0.7(2) . . . . ?
O8 N1 C22 C23 1.1(2) . . . . ?
O9 N1 C22 C23 -178.87(14) . . . . ?
C21 C22 C23 C18 -0.4(3) . . . . ?
N1 C22 C23 C18 177.68(14) . . . . ?
C19 C18 C23 C22 -1.6(2) . . . . ?
C13 C18 C23 C22 -171.83(14) . . . . ?
